data_2215380
loop_
_publ_author_name
'Harrison, William T. A.'

_publ_section_title
;
 2-(4-Iodo-1-methyl-1<i>H</i>-pyrazol-3-yl)-pyridinium dichloroiodide
;
_journal_coeditor_code BT2504
_journal_issue 10
_journal_name_full 'Acta Crystallographica Section E'
_journal_page_first o4045
_journal_page_last o4045
_journal_paper_doi 10.1107/S1600536807044169
_journal_volume 63
_journal_year 2007
_chemical_formula_iupac 'C9 H9 I N3 +, Cl2 I -'
_chemical_formula_moiety 'C9 H9 I N3 +, Cl2 I -'
_chemical_formula_sum 'C9 H9 Cl2 I2 N3'
_chemical_formula_weight 483.89
_chemical_name_systematic
;
2-(4-Iodo-1-methyl-1H-pyrazol-3-yl)-pyridinium dichloroiodide
;
_space_group_IT_number 14
_symmetry_cell_setting monoclinic
_symmetry_space_group_name_Hall '-P 2ybc'
_symmetry_space_group_name_H-M 'P 1 21/c 1'
_atom_sites_solution_hydrogens mixed
_atom_sites_solution_primary direct
_atom_sites_solution_secondary difmap
_audit_creation_method SHELXL-97
_cell_angle_alpha 90.00
_cell_angle_beta 98.6040(10)
_cell_angle_gamma 90.00
_cell_formula_units_Z 4
_cell_length_a 8.4261(4)
_cell_length_b 8.0183(4)
_cell_length_c 21.4692(10)
_cell_measurement_reflns_used 5028
_cell_measurement_temperature 293(2)
_cell_measurement_theta_max 24.99
_cell_measurement_theta_min 2.45
_cell_volume 1434.20(12)
_computing_cell_refinement 'SAINT (Bruker, 1999)'
_computing_data_collection 'SMART (Bruker, 1999)'
_computing_data_reduction 'SAINT (Bruker, 1999)'
_computing_molecular_graphics 'ORTEP-3 (Farrugia, 1997)'
_computing_publication_material 'SHELXL97 (Sheldrick, 1997)'
_computing_structure_refinement 'SHELXL97 (Sheldrick, 1997)'
_computing_structure_solution 'SHELXS97 (Sheldrick, 1997)'
_diffrn_ambient_temperature 293(2)
_diffrn_measured_fraction_theta_full 1.000
_diffrn_measured_fraction_theta_max 1.000
_diffrn_measurement_device_type 'Bruker SMART 1000 CCD'
_diffrn_measurement_method \w
_diffrn_radiation_monochromator graphite
_diffrn_radiation_source 'fine-focus sealed tube'
_diffrn_radiation_type MoK\a
_diffrn_radiation_wavelength 0.71073
_diffrn_reflns_av_R_equivalents 0.0293
_diffrn_reflns_av_sigmaI/netI 0.0223
_diffrn_reflns_limit_h_max 9
_diffrn_reflns_limit_h_min -10
_diffrn_reflns_limit_k_max 9
_diffrn_reflns_limit_k_min -7
_diffrn_reflns_limit_l_max 25
_diffrn_reflns_limit_l_min -25
_diffrn_reflns_number 8399
_diffrn_reflns_theta_full 25.00
_diffrn_reflns_theta_max 25.00
_diffrn_reflns_theta_min 1.92
_diffrn_standards_decay_% 0
_exptl_absorpt_coefficient_mu 4.737
_exptl_absorpt_correction_T_max 0.601
_exptl_absorpt_correction_T_min 0.340
_exptl_absorpt_correction_type multi-scan
_exptl_absorpt_process_details '(SADABS; Bruker, 1999)'
_exptl_crystal_colour orange
_exptl_crystal_density_diffrn 2.241
_exptl_crystal_density_method 'not measured'
_exptl_crystal_description block
_exptl_crystal_F_000 896
_exptl_crystal_size_max 0.29
_exptl_crystal_size_mid 0.19
_exptl_crystal_size_min 0.12
_refine_diff_density_max 1.350
_refine_diff_density_min -1.150
_refine_ls_extinction_coef 0.0015(2)
_refine_ls_extinction_expression Fc^*^=kFc[1+0.001xFc^2^\l^3^/sin(2\q)]^-1/4^
_refine_ls_extinction_method SHELXL97
_refine_ls_goodness_of_fit_ref 1.039
_refine_ls_hydrogen_treatment mixed
_refine_ls_matrix_type full
_refine_ls_number_parameters 150
_refine_ls_number_reflns 2523
_refine_ls_number_restraints 0
_refine_ls_restrained_S_all 1.039
_refine_ls_R_factor_all 0.0317
_refine_ls_R_factor_gt 0.0274
_refine_ls_shift/su_max 0.002
_refine_ls_shift/su_mean 0.000
_refine_ls_structure_factor_coef Fsqd
_refine_ls_weighting_details 'calc w=1/[\s^2^(Fo^2^)+(0.0376P)^2^+1.4770P] where P=(Fo^2^+2Fc^2^)/3'
_refine_ls_weighting_scheme calc
_refine_ls_wR_factor_gt 0.0672
_refine_ls_wR_factor_ref 0.0692
_reflns_number_gt 2256
_reflns_number_total 2523
_reflns_threshold_expression I>2\s(I)
_cod_data_source_file bt2504.cif
_cod_data_source_block I
_cod_depositor_comments
;
The following automatic conversions were performed:

'_atom_sites_solution_hydrogens' value 'difmap and geom' was changed
to 'mixed'.

Automatic conversion script
Id: cif_fix_values 6452 2018-10-05 10:23:21Z andrius 
;
_cod_original_sg_symbol_H-M 'P 21/c'
_cod_database_code 2215380
_cod_database_fobs_code 2215380

loop_
_symmetry_equiv_pos_as_xyz
'x, y, z'
'-x, y+1/2, -z+1/2'
'-x, -y, -z'
'x, -y-1/2, z-1/2'

loop_
_atom_site_type_symbol
_atom_site_label
_atom_site_fract_x
_atom_site_fract_y
_atom_site_fract_z
_atom_site_U_iso_or_equiv
_atom_site_adp_type
_atom_site_calc_flag
_atom_site_refinement_flags
_atom_site_occupancy
C C1 0.3644(5) 0.1154(6) 0.6860(2) 0.0506(11) Uani d . 1
H H1A 0.3397 0.0788 0.7246 0.061 Uiso calc R 1
C C2 0.2569(6) 0.0942(7) 0.6326(2) 0.0626(13) Uani d . 1
H H2 0.1585 0.0429 0.6339 0.075 Uiso calc R 1
C C3 0.2985(6) 0.1513(8) 0.5760(2) 0.0641(14) Uani d . 1
H H3 0.2264 0.1396 0.5390 0.077 Uiso calc R 1
C C4 0.4438(6) 0.2244(6) 0.5744(2) 0.0526(11) Uani d . 1
H H4 0.4704 0.2620 0.5363 0.063 Uiso calc R 1
C C5 0.5527(5) 0.2428(5) 0.62949(19) 0.0361(8) Uani d . 1
C C6 0.7118(5) 0.3184(5) 0.63513(18) 0.0362(8) Uani d . 1
C C7 0.8107(5) 0.3601(5) 0.59068(18) 0.0401(9) Uani d . 1
C C8 0.9446(5) 0.4287(5) 0.6250(2) 0.0444(10) Uani d . 1
H H8 1.0336 0.4701 0.6091 0.053 Uiso calc R 1
C C9 1.0300(6) 0.4922(8) 0.7394(2) 0.0732(17) Uani d . 1
H H9A 1.0087 0.4379 0.7771 0.110 Uiso calc R 1
H H9B 1.0117 0.6099 0.7426 0.110 Uiso calc R 1
H H9C 1.1395 0.4730 0.7340 0.110 Uiso calc R 1
N N1 0.5052(4) 0.1889(4) 0.68311(17) 0.0395(8) Uani d . 1
H H1 0.570(6) 0.193(6) 0.713(2) 0.047 Uiso d . 1
N N2 0.7823(4) 0.3587(4) 0.69377(15) 0.0396(8) Uani d . 1
N N3 0.9241(4) 0.4256(5) 0.68572(16) 0.0437(8) Uani d . 1
I I1 0.77668(4) 0.33639(5) 0.493422(14) 0.06943(16) Uani d . 1
I I2 0.37423(3) 0.26801(3) 0.869408(12) 0.04377(12) Uani d . 1
Cl Cl1 0.62989(15) 0.1392(2) 0.83096(6) 0.0648(3) Uani d . 1
Cl Cl2 0.13126(16) 0.3839(2) 0.90614(6) 0.0740(4) Uani d . 1

loop_
_atom_site_aniso_label
_atom_site_aniso_U_11
_atom_site_aniso_U_22
_atom_site_aniso_U_33
_atom_site_aniso_U_12
_atom_site_aniso_U_13
_atom_site_aniso_U_23
C1 0.045(2) 0.060(3) 0.049(3) -0.008(2) 0.017(2) -0.002(2)
C2 0.041(2) 0.082(4) 0.065(3) -0.024(2) 0.008(2) -0.010(3)
C3 0.049(3) 0.092(4) 0.048(3) -0.012(3) -0.002(2) -0.006(3)
C4 0.050(3) 0.070(3) 0.036(2) -0.012(2) 0.002(2) 0.002(2)
C5 0.040(2) 0.035(2) 0.033(2) -0.0018(16) 0.0070(16) -0.0017(16)
C6 0.041(2) 0.0326(19) 0.035(2) -0.0001(16) 0.0065(17) 0.0037(16)
C7 0.044(2) 0.047(2) 0.030(2) -0.0020(18) 0.0090(17) 0.0002(17)
C8 0.042(2) 0.050(2) 0.044(2) -0.0015(19) 0.0155(18) 0.0034(19)
C9 0.056(3) 0.112(5) 0.048(3) -0.034(3) -0.006(2) -0.004(3)
N1 0.0387(19) 0.0448(19) 0.0348(18) -0.0024(15) 0.0047(14) 0.0016(15)
N2 0.0344(17) 0.051(2) 0.0330(17) -0.0054(15) 0.0022(14) 0.0047(15)
N3 0.0359(17) 0.055(2) 0.0395(19) -0.0069(16) 0.0026(14) 0.0007(16)
I1 0.0779(3) 0.0981(3) 0.03559(19) -0.0296(2) 0.01929(16) -0.00920(16)
I2 0.04535(18) 0.04520(18) 0.03920(18) -0.00216(12) 0.00128(12) 0.00301(11)
Cl1 0.0531(6) 0.0988(10) 0.0434(6) 0.0133(6) 0.0107(5) 0.0076(6)
Cl2 0.0652(8) 0.0984(10) 0.0581(8) 0.0316(8) 0.0079(6) -0.0003(7)

loop_
_atom_type_symbol
_atom_type_description
_atom_type_scat_dispersion_real
_atom_type_scat_dispersion_imag
_atom_type_scat_source
C C 0.0033 0.0016 'International Tables Vol C Tables 4.2.6.8 and 6.1.1.4'
H H 0.0000 0.0000 'International Tables Vol C Tables 4.2.6.8 and 6.1.1.4'
N N 0.0061 0.0033 'International Tables Vol C Tables 4.2.6.8 and 6.1.1.4'
Cl Cl 0.1484 0.1585 'International Tables Vol C Tables 4.2.6.8 and 6.1.1.4'
I I -0.4742 1.8119 'International Tables Vol C Tables 4.2.6.8 and 6.1.1.4'

loop_
_geom_angle_atom_site_label_1
_geom_angle_atom_site_label_2
_geom_angle_atom_site_label_3
_geom_angle
_geom_angle_publ_flag
N1 C1 C2 120.0(4) ?
N1 C1 H1A 120.0 ?
C2 C1 H1A 120.0 ?
C1 C2 C3 118.1(4) ?
C1 C2 H2 120.9 ?
C3 C2 H2 120.9 ?
C4 C3 C2 120.6(4) ?
C4 C3 H3 119.7 ?
C2 C3 H3 119.7 ?
C3 C4 C5 120.3(4) ?
C3 C4 H4 119.9 ?
C5 C4 H4 119.9 ?
N1 C5 C4 116.8(4) ?
N1 C5 C6 116.7(4) ?
C4 C5 C6 126.5(4) ?
N2 C6 C7 110.8(3) ?
N2 C6 C5 116.6(3) ?
C7 C6 C5 132.6(4) ?
C8 C7 C6 104.8(3) ?
C8 C7 I1 123.9(3) ?
C6 C7 I1 131.2(3) ?
N3 C8 C7 107.5(4) ?
N3 C8 H8 126.2 ?
C7 C8 H8 126.2 ?
N3 C9 H9A 109.5 ?
N3 C9 H9B 109.5 ?
H9A C9 H9B 109.5 ?
N3 C9 H9C 109.5 ?
H9A C9 H9C 109.5 ?
H9B C9 H9C 109.5 ?
C1 N1 C5 124.2(4) ?
C1 N1 H1 120(4) ?
C5 N1 H1 116(4) ?
N3 N2 C6 104.6(3) ?
C8 N3 N2 112.2(3) ?
C8 N3 C9 127.8(4) ?
N2 N3 C9 119.9(4) ?
Cl2 I2 Cl1 178.86(5) y

loop_
_geom_bond_atom_site_label_1
_geom_bond_atom_site_label_2
_geom_bond_distance
_geom_bond_publ_flag
C1 N1 1.334(6) ?
C1 C2 1.361(7) ?
C1 H1A 0.9300 ?
C2 C3 1.391(7) ?
C2 H2 0.9300 ?
C3 C4 1.363(7) ?
C3 H3 0.9300 ?
C4 C5 1.392(6) ?
C4 H4 0.9300 ?
C5 N1 1.346(5) ?
C5 C6 1.460(6) ?
C6 N2 1.348(5) ?
C6 C7 1.398(5) ?
C7 C8 1.367(6) ?
C7 I1 2.073(4) ?
C8 N3 1.341(5) ?
C8 H8 0.9300 ?
C9 N3 1.449(6) ?
C9 H9A 0.9600 ?
C9 H9B 0.9600 ?
C9 H9C 0.9600 ?
N1 H1 0.78(5) ?
N2 N3 1.345(4) ?
I2 Cl2 2.4819(13) y
I2 Cl1 2.6308(13) y

loop_
_geom_hbond_atom_site_label_D
_geom_hbond_atom_site_label_H
_geom_hbond_atom_site_label_A
_geom_hbond_site_symmetry_A
_geom_hbond_distance_DH
_geom_hbond_distance_HA
_geom_hbond_distance_DA
_geom_hbond_angle_DHA
N1 H1 N2 . 0.78(5) 2.32(5) 2.683(5) 109(4)
N1 H1 Cl1 . 0.78(5) 2.54(5) 3.216(4) 146(5)
C2 H2 Cl2 2_546 0.93 2.77 3.664(5) 160

loop_
_geom_torsion_atom_site_label_1
_geom_torsion_atom_site_label_2
_geom_torsion_atom_site_label_3
_geom_torsion_atom_site_label_4
_geom_torsion
N1 C1 C2 C3 -0.2(8)
C1 C2 C3 C4 0.9(9)
C2 C3 C4 C5 -0.1(8)
C3 C4 C5 N1 -1.4(7)
C3 C4 C5 C6 -179.8(5)
N1 C5 C6 N2 -13.3(5)
C4 C5 C6 N2 165.1(4)
N1 C5 C6 C7 166.8(4)
C4 C5 C6 C7 -14.7(7)
N2 C6 C7 C8 -0.4(5)
C5 C6 C7 C8 179.4(4)
N2 C6 C7 I1 -179.0(3)
C5 C6 C7 I1 0.9(7)
C6 C7 C8 N3 0.4(5)
I1 C7 C8 N3 179.1(3)
C2 C1 N1 C5 -1.4(7)
C4 C5 N1 C1 2.1(6)
C6 C5 N1 C1 -179.3(4)
C7 C6 N2 N3 0.2(4)
C5 C6 N2 N3 -179.7(3)
C7 C8 N3 N2 -0.3(5)
C7 C8 N3 C9 -176.6(5)
C6 N2 N3 C8 0.1(5)
C6 N2 N3 C9 176.7(4)
